data_7060976
loop_
_publ_author_name
'Ahmed, Muhammad Naeem'
'Ghias, Mehreen'
'Shah, Syed Wadood Ali'
'Shoaib, Mohammad'
'Tahir, Muhammad Nawaz'
'Ashfaq, Muhammad'
'Ibrahim, Mahmoud A. A.'
'Andleeb, Hina'
'Gil, Diego M.'
'Frontera, Antonio'

_publ_section_title
;
 X-ray characterization, Hirshfeld surface analysis, DFT calculations, in
 vitro and in silico lipoxygenase inhibition (LOX) studies of
 dichlorophenyl substituted 3-hydroxy-chromenones
;
_journal_issue 42
_journal_name_full 'New Journal of Chemistry'
_journal_page_first 19928
_journal_page_last 19940
_journal_paper_doi 10.1039/D1NJ04340D
_journal_volume 45
_journal_year 2021
_chemical_formula_iupac 'C15 H8 Cl2 O3'
_chemical_formula_moiety 'C15 H8 Cl2 O3'
_chemical_formula_sum 'C15 H8 Cl2 O3'
_chemical_formula_weight 307.11
_chemical_name_systematic
;
2-(2,3-Dichlorophenyl)-3-hydroxy-4H-chromen-4-one
;
_space_group_crystal_system monoclinic
_space_group_IT_number 14
_space_group_name_Hall '-P 2ybc'
_space_group_name_H-M_alt 'P 1 21/c 1'
_atom_sites_solution_hydrogens geom
_atom_sites_solution_primary direct
_atom_sites_solution_secondary difmap
_audit_creation_method SHELXL-2018/3
_audit_update_record
;
2021-08-10 deposited with the CCDC.	2021-09-29 downloaded from the CCDC.
;
_cell_angle_alpha 90
_cell_angle_beta 93.993(2)
_cell_angle_gamma 90
_cell_formula_units_Z 4
_cell_length_a 11.3596(5)
_cell_length_b 14.1923(7)
_cell_length_c 8.1555(4)
_cell_measurement_reflns_used 2389
_cell_measurement_temperature 296(2)
_cell_measurement_theta_max 27.535
_cell_measurement_theta_min 2.300
_cell_volume 1311.63(11)
_computing_cell_refinement 'SAINT (Bruker, 2007)'
_computing_data_collection 'APEX2 (Bruker, 2007)'
_computing_data_reduction 'SAINT (Bruker, 2007)'
_computing_molecular_graphics 'ORTEP-3 for Windows (Farrugia, 1997) and PLATON (Spek, 2009)'
_computing_publication_material
;
WinGX (Farrugia, 1999) and PLATON (Spek, 2009)
;
_computing_structure_refinement 'SHELXL-2018/3 (Sheldrick, 2018)'
_computing_structure_solution 'SHELXS97 (Sheldrick, 2008)'
_diffrn_ambient_temperature 296(2)
_diffrn_detector_area_resol_mean 7.6
_diffrn_measured_fraction_theta_full 0.993
_diffrn_measured_fraction_theta_max 0.993
_diffrn_measurement_device_type 'Bruker Kappa APEXII CCD'
_diffrn_measurement_method \w
_diffrn_radiation_monochromator graphite
_diffrn_radiation_source 'fine-focus sealed tube'
_diffrn_radiation_type MoK\a
_diffrn_radiation_wavelength 0.71073
_diffrn_reflns_av_R_equivalents 0.0214
_diffrn_reflns_av_unetI/netI 0.0208
_diffrn_reflns_limit_h_max 14
_diffrn_reflns_limit_h_min -13
_diffrn_reflns_limit_k_max 18
_diffrn_reflns_limit_k_min -14
_diffrn_reflns_limit_l_max 10
_diffrn_reflns_limit_l_min -10
_diffrn_reflns_number 10900
_diffrn_reflns_theta_full 27.535
_diffrn_reflns_theta_max 27.535
_diffrn_reflns_theta_min 2.870
_diffrn_standards_number 0
_exptl_absorpt_coefficient_mu 0.497
_exptl_absorpt_correction_T_max 0.870
_exptl_absorpt_correction_T_min 0.840
_exptl_absorpt_correction_type multi-scan
_exptl_absorpt_process_details '(SADABS; Bruker, 2005)'
_exptl_crystal_colour 'light orange'
_exptl_crystal_density_diffrn 1.555
_exptl_crystal_density_method 'not measured'
_exptl_crystal_description prism
_exptl_crystal_F_000 624
_exptl_crystal_size_max 0.40
_exptl_crystal_size_mid 0.32
_exptl_crystal_size_min 0.30
_refine_diff_density_max 0.296
_refine_diff_density_min -0.468
_refine_diff_density_rms 0.042
_refine_ls_goodness_of_fit_ref 1.040
_refine_ls_hydrogen_treatment constr
_refine_ls_matrix_type full
_refine_ls_number_parameters 182
_refine_ls_number_reflns 3012
_refine_ls_number_restraints 0
_refine_ls_restrained_S_all 1.040
_refine_ls_R_factor_all 0.0533
_refine_ls_R_factor_gt 0.0408
_refine_ls_shift/su_max 0.000
_refine_ls_shift/su_mean 0.000
_refine_ls_structure_factor_coef Fsqd
_refine_ls_weighting_details 'w=1/[\s^2^(Fo^2^)+(0.0514P)^2^+0.4899P] where P=(Fo^2^+2Fc^2^)/3'
_refine_ls_weighting_scheme calc
_refine_ls_wR_factor_gt 0.1026
_refine_ls_wR_factor_ref 0.1107
_reflns_number_gt 2389
_reflns_number_total 3012
_reflns_threshold_expression I>2\s(I)
_cod_data_source_file d1nj04340d2.cif
_cod_data_source_block OF6
_cod_depositor_comments 'Adding full bibliography for 7060975--7060977.cif.'
_cod_original_sg_symbol_H-M 'P 21/c'
_cod_database_code 7060976
_shelx_shelxl_version_number 2018/3
_shelx_space_group_comment
;
The symmetry employed for this shelxl refinement is uniquely defined
by the following loop, which should always be used as a source of
symmetry information in preference to the above space-group names.
They are only intended as comments.
;

loop_
_space_group_symop_operation_xyz
'x, y, z'
'-x, y+1/2, -z+1/2'
'-x, -y, -z'
'x, -y-1/2, z-1/2'

loop_
_atom_site_label
_atom_site_type_symbol
_atom_site_fract_x
_atom_site_fract_y
_atom_site_fract_z
_atom_site_U_iso_or_equiv
_atom_site_adp_type
_atom_site_occupancy
_atom_site_site_symmetry_order
_atom_site_calc_flag
_atom_site_refinement_flags_posn
_atom_site_refinement_flags_adp
_atom_site_refinement_flags_occupancy
_atom_site_disorder_assembly
_atom_site_disorder_group
Cl1 Cl 0.34993(5) 0.73225(4) 0.43542(8) 0.0692(2) Uani 1 1 d . . . . .
Cl2 Cl 0.62005(6) 0.70851(6) 0.51781(10) 0.1020(3) Uani 1 1 d . . . . .
O1 O 0.21129(10) 0.60617(9) 0.04798(13) 0.0429(3) Uani 1 1 d . . . . .
O2 O -0.05540(10) 0.57258(11) 0.35109(16) 0.0560(4) Uani 1 1 d . . . . .
O3 O 0.17569(10) 0.55011(12) 0.47121(15) 0.0586(4) Uani 1 1 d . . . . .
H3A H 0.121566 0.520290 0.507924 0.088 Uiso 1 1 calc R U . . .
C1 C 0.09728(15) 0.62099(12) -0.0120(2) 0.0408(4) Uani 1 1 d . . . . .
C2 C 0.08081(18) 0.64476(14) -0.1779(2) 0.0523(5) Uani 1 1 d . . . . .
H2 H 0.144726 0.649685 -0.242703 0.063 Uiso 1 1 calc R U . . .
C3 C -0.03202(19) 0.66072(14) -0.2431(2) 0.0586(5) Uani 1 1 d . . . . .
H3 H -0.044647 0.676353 -0.353668 0.070 Uiso 1 1 calc R U . . .
C4 C -0.12744(18) 0.65391(15) -0.1468(3) 0.0584(5) Uani 1 1 d . . . . .
H4 H -0.203149 0.665802 -0.193036 0.070 Uiso 1 1 calc R U . . .
C5 C -0.11128(16) 0.62985(13) 0.0156(2) 0.0494(4) Uani 1 1 d . . . . .
H5 H -0.175859 0.625031 0.079248 0.059 Uiso 1 1 calc R U . . .
C6 C 0.00307(14) 0.61241(12) 0.0863(2) 0.0390(4) Uani 1 1 d . . . . .
C7 C 0.02415(14) 0.58487(12) 0.2573(2) 0.0401(4) Uani 1 1 d . . . . .
C8 C 0.14690(14) 0.57241(13) 0.31231(19) 0.0409(4) Uani 1 1 d . . . . .
C9 C 0.23365(14) 0.58435(12) 0.21025(19) 0.0378(4) Uani 1 1 d . . . . .
C10 C 0.36186(14) 0.57371(12) 0.2547(2) 0.0399(4) Uani 1 1 d . . . . .
C11 C 0.42293(15) 0.63822(13) 0.3566(2) 0.0451(4) Uani 1 1 d . . . . .
C12 C 0.54315(16) 0.62777(17) 0.3929(2) 0.0581(5) Uani 1 1 d . . . . .
C13 C 0.60214(18) 0.5525(2) 0.3302(3) 0.0745(7) Uani 1 1 d . . . . .
H13 H 0.682755 0.545302 0.355355 0.089 Uiso 1 1 calc R U . . .
C14 C 0.5422(2) 0.4885(2) 0.2313(3) 0.0762(7) Uani 1 1 d . . . . .
H14 H 0.582279 0.437529 0.189872 0.091 Uiso 1 1 calc R U . . .
C15 C 0.42250(19) 0.49867(15) 0.1921(3) 0.0582(5) Uani 1 1 d . . . . .
H15 H 0.382626 0.455077 0.123558 0.070 Uiso 1 1 calc R U . . .

loop_
_atom_site_aniso_label
_atom_site_aniso_U_11
_atom_site_aniso_U_22
_atom_site_aniso_U_33
_atom_site_aniso_U_23
_atom_site_aniso_U_13
_atom_site_aniso_U_12
Cl1 0.0604(3) 0.0630(3) 0.0825(4) -0.0211(3) -0.0057(3) 0.0022(2)
Cl2 0.0675(4) 0.1272(6) 0.1050(5) 0.0177(4) -0.0384(4) -0.0363(4)
O1 0.0385(6) 0.0544(7) 0.0358(6) 0.0056(5) 0.0025(5) -0.0037(5)
O2 0.0353(6) 0.0784(10) 0.0550(7) 0.0165(7) 0.0083(6) 0.0027(6)
O3 0.0361(6) 0.0997(12) 0.0398(6) 0.0212(7) 0.0010(5) -0.0030(7)
C1 0.0433(9) 0.0388(9) 0.0392(8) 0.0019(7) -0.0051(7) -0.0052(7)
C2 0.0599(11) 0.0573(11) 0.0390(9) 0.0057(8) -0.0025(8) -0.0101(9)
C3 0.0735(13) 0.0538(11) 0.0455(10) 0.0074(9) -0.0187(9) -0.0062(10)
C4 0.0543(11) 0.0562(12) 0.0611(12) 0.0060(10) -0.0210(9) -0.0001(9)
C5 0.0412(9) 0.0495(10) 0.0559(10) 0.0016(8) -0.0080(8) 0.0005(8)
C6 0.0388(8) 0.0354(8) 0.0416(8) 0.0015(7) -0.0049(7) -0.0025(7)
C7 0.0354(8) 0.0416(9) 0.0432(9) 0.0035(7) 0.0010(7) 0.0001(7)
C8 0.0351(8) 0.0510(10) 0.0363(8) 0.0060(7) 0.0001(6) -0.0004(7)
C9 0.0359(8) 0.0410(9) 0.0363(8) 0.0022(6) 0.0005(6) -0.0011(7)
C10 0.0345(8) 0.0474(9) 0.0382(8) 0.0093(7) 0.0059(6) 0.0036(7)
C11 0.0356(8) 0.0549(11) 0.0443(9) 0.0087(8) 0.0001(7) 0.0005(8)
C12 0.0373(9) 0.0800(15) 0.0556(11) 0.0225(10) -0.0061(8) -0.0052(9)
C13 0.0358(10) 0.110(2) 0.0776(15) 0.0360(15) 0.0049(10) 0.0175(12)
C14 0.0623(14) 0.0880(18) 0.0806(16) 0.0150(14) 0.0220(12) 0.0361(13)
C15 0.0563(12) 0.0625(13) 0.0571(11) 0.0006(9) 0.0130(9) 0.0124(10)

loop_
_atom_type_symbol
_atom_type_description
_atom_type_scat_dispersion_real
_atom_type_scat_dispersion_imag
_atom_type_scat_source
C C 0.0033 0.0016 'International Tables Vol C Tables 4.2.6.8 and 6.1.1.4'
H H 0.0000 0.0000 'International Tables Vol C Tables 4.2.6.8 and 6.1.1.4'
O O 0.0106 0.0060 'International Tables Vol C Tables 4.2.6.8 and 6.1.1.4'
Cl Cl 0.1484 0.1585 'International Tables Vol C Tables 4.2.6.8 and 6.1.1.4'

loop_
_geom_angle_atom_site_label_1
_geom_angle_atom_site_label_2
_geom_angle_atom_site_label_3
_geom_angle
_geom_angle_site_symmetry_1
_geom_angle_site_symmetry_3
_geom_angle_publ_flag
C9 O1 C1 119.26(12) . . ?
C8 O3 H3A 109.5 . . ?
O1 C1 C6 121.95(14) . . ?
O1 C1 C2 116.34(15) . . ?
C6 C1 C2 121.71(16) . . ?
C3 C2 C1 118.34(18) . . ?
C3 C2 H2 120.8 . . ?
C1 C2 H2 120.8 . . ?
C2 C3 C4 121.03(18) . . ?
C2 C3 H3 119.5 . . ?
C4 C3 H3 119.5 . . ?
C5 C4 C3 120.58(18) . . ?
C5 C4 H4 119.7 . . ?
C3 C4 H4 119.7 . . ?
C4 C5 C6 119.91(18) . . ?
C4 C5 H5 120.0 . . ?
C6 C5 H5 120.0 . . ?
C1 C6 C5 118.42(16) . . ?
C1 C6 C7 119.79(14) . . ?
C5 C6 C7 121.79(16) . . ?
O2 C7 C8 121.46(15) . . ?
O2 C7 C6 123.59(15) . . ?
C8 C7 C6 114.94(14) . . ?
C9 C8 O3 118.96(14) . . ?
C9 C8 C7 121.70(15) . . ?
O3 C8 C7 119.32(14) . . ?
C8 C9 O1 122.26(14) . . ?
C8 C9 C10 125.82(14) . . ?
O1 C9 C10 111.91(13) . . ?
C15 C10 C11 119.14(16) . . ?
C15 C10 C9 119.54(17) . . ?
C11 C10 C9 121.32(15) . . ?
C12 C11 C10 120.08(18) . . ?
C12 C11 Cl1 119.81(16) . . ?
C10 C11 Cl1 120.10(13) . . ?
C13 C12 C11 120.1(2) . . ?
C13 C12 Cl2 119.57(16) . . ?
C11 C12 Cl2 120.35(18) . . ?
C14 C13 C12 120.00(19) . . ?
C14 C13 H13 120.0 . . ?
C12 C13 H13 120.0 . . ?
C13 C14 C15 120.6(2) . . ?
C13 C14 H14 119.7 . . ?
C15 C14 H14 119.7 . . ?
C14 C15 C10 120.1(2) . . ?
C14 C15 H15 119.9 . . ?
C10 C15 H15 119.9 . . ?

loop_
_geom_bond_atom_site_label_1
_geom_bond_atom_site_label_2
_geom_bond_distance
_geom_bond_site_symmetry_2
_geom_bond_publ_flag
Cl1 C11 1.719(2) . ?
Cl2 C12 1.729(2) . ?
O1 C9 1.3656(19) . ?
O1 C1 1.3684(19) . ?
O2 C7 1.236(2) . ?
O3 C8 1.3519(19) . ?
O3 H3A 0.8200 . ?
C1 C6 1.386(2) . ?
C1 C2 1.394(2) . ?
C2 C3 1.372(3) . ?
C2 H2 0.9300 . ?
C3 C4 1.385(3) . ?
C3 H3 0.9300 . ?
C4 C5 1.368(3) . ?
C4 H4 0.9300 . ?
C5 C6 1.406(2) . ?
C5 H5 0.9300 . ?
C6 C7 1.452(2) . ?
C7 C8 1.445(2) . ?
C8 C9 1.344(2) . ?
C9 C10 1.484(2) . ?
C10 C15 1.385(3) . ?
C10 C11 1.389(3) . ?
C11 C12 1.385(2) . ?
C12 C13 1.378(4) . ?
C13 C14 1.365(4) . ?
C13 H13 0.9300 . ?
C14 C15 1.383(3) . ?
C14 H14 0.9300 . ?
C15 H15 0.9300 . ?

loop_
_geom_hbond_atom_site_label_D
_geom_hbond_atom_site_label_H
_geom_hbond_atom_site_label_A
_geom_hbond_distance_DH
_geom_hbond_distance_HA
_geom_hbond_distance_DA
_geom_hbond_angle_DHA
_geom_hbond_site_symmetry_A
_geom_hbond_publ_flag
O3 H3A O2 0.82 1.94 2.6973(18) 154.2 3_566 yes
C13 H13 O3 0.93 2.47 3.247(2) 141.1 3_666 yes

loop_
_geom_torsion_atom_site_label_1
_geom_torsion_atom_site_label_2
_geom_torsion_atom_site_label_3
_geom_torsion_atom_site_label_4
_geom_torsion
_geom_torsion_site_symmetry_1
_geom_torsion_site_symmetry_2
_geom_torsion_site_symmetry_3
_geom_torsion_site_symmetry_4
_geom_torsion_publ_flag
C9 O1 C1 C6 -1.5(2) . . . . ?
C9 O1 C1 C2 178.80(15) . . . . ?
O1 C1 C2 C3 -179.69(17) . . . . ?
C6 C1 C2 C3 0.6(3) . . . . ?
C1 C2 C3 C4 0.3(3) . . . . ?
C2 C3 C4 C5 -0.8(3) . . . . ?
C3 C4 C5 C6 0.4(3) . . . . ?
O1 C1 C6 C5 179.30(16) . . . . ?
C2 C1 C6 C5 -1.0(3) . . . . ?
O1 C1 C6 C7 -1.4(2) . . . . ?
C2 C1 C6 C7 178.25(17) . . . . ?
C4 C5 C6 C1 0.5(3) . . . . ?
C4 C5 C6 C7 -178.77(17) . . . . ?
C1 C6 C7 O2 -177.41(17) . . . . ?
C5 C6 C7 O2 1.9(3) . . . . ?
C1 C6 C7 C8 2.6(2) . . . . ?
C5 C6 C7 C8 -178.18(16) . . . . ?
O2 C7 C8 C9 179.02(17) . . . . ?
C6 C7 C8 C9 -1.0(3) . . . . ?
O2 C7 C8 O3 -2.4(3) . . . . ?
C6 C7 C8 O3 177.64(16) . . . . ?
O3 C8 C9 O1 179.45(16) . . . . ?
C7 C8 C9 O1 -2.0(3) . . . . ?
O3 C8 C9 C10 1.1(3) . . . . ?
C7 C8 C9 C10 179.70(16) . . . . ?
C1 O1 C9 C8 3.2(2) . . . . ?
C1 O1 C9 C10 -178.20(14) . . . . ?
C8 C9 C10 C15 110.6(2) . . . . ?
O1 C9 C10 C15 -67.9(2) . . . . ?
C8 C9 C10 C11 -70.2(2) . . . . ?
O1 C9 C10 C11 111.29(17) . . . . ?
C15 C10 C11 C12 0.8(3) . . . . ?
C9 C10 C11 C12 -178.47(16) . . . . ?
C15 C10 C11 Cl1 179.76(14) . . . . ?
C9 C10 C11 Cl1 0.5(2) . . . . ?
C10 C11 C12 C13 -1.1(3) . . . . ?
Cl1 C11 C12 C13 179.94(16) . . . . ?
C10 C11 C12 Cl2 179.28(13) . . . . ?
Cl1 C11 C12 Cl2 0.3(2) . . . . ?
C11 C12 C13 C14 0.5(3) . . . . ?
Cl2 C12 C13 C14 -179.88(18) . . . . ?
C12 C13 C14 C15 0.4(4) . . . . ?
C13 C14 C15 C10 -0.7(3) . . . . ?
C11 C10 C15 C14 0.1(3) . . . . ?
C9 C10 C15 C14 179.37(18) . . . . ?
